data_2009330
loop_
_publ_author_name
'Breneman, Gary L.'
'Howald, Carl W.'
'Parker, O. Jerry'

_publ_section_title
;
 Dinitrito(1,10-phenanthroline)copper(II)
;
_journal_issue 12
_journal_name_full 'Acta Crystallographica Section C'
_journal_page_first IUC9900158
_journal_paper_doi 10.1107/S0108270199098388
_journal_volume 55
_journal_year 1999
_chemical_formula_iupac '[Cu (N O2)2 (C12 H8 N2)]'
_chemical_formula_moiety 'C12 H8 Cu N4 O4'
_chemical_formula_structural 'Cu(C12 H8 N2)(N O2)2'
_chemical_formula_sum 'C12 H8 Cu N4 O4'
_chemical_formula_weight 335.77
_space_group_IT_number 15
_symmetry_cell_setting monoclinic
_symmetry_space_group_name_Hall '-C 2yc'
_symmetry_space_group_name_H-M 'C 1 2/c 1'
_atom_type_scat_source 'Cromer & Mann (1968)'
_cell_angle_alpha 90
_cell_angle_beta 122.850(10)
_cell_angle_gamma 90
_cell_formula_units_Z 8
_cell_length_a 22.474(6)
_cell_length_b 7.3600(10)
_cell_length_c 18.283(5)
_cell_measurement_reflns_used 25
_cell_measurement_temperature 293
_cell_measurement_theta_max 24.20
_cell_measurement_theta_min 19.94
_cell_volume 2540.6(11)
_computing_cell_refinement 'Enraf-Nonius CAD-4 software'
_computing_data_collection 'Enraf-Nonius CAD-4 software'
_computing_data_reduction 'MolEN (Fair, 1990)'
_computing_molecular_graphics 'SHELXTL/PC (Siemens, 1990)'
_computing_publication_material 'SHELXTL/PC (Siemens, 1990)'
_computing_structure_refinement 'SHELXTL/PC (Siemens, 1990)'
_computing_structure_solution 'SHELXTL/PC (Siemens, 1990)'
_diffrn_measurement_device 'Enraf-Nonius CAD-4'
_diffrn_measurement_method \q/2\q
_diffrn_radiation_type MoK\a
_diffrn_radiation_wavelength 0.71073
_diffrn_reflns_av_R_equivalents 0.012
_diffrn_reflns_limit_h_max 22
_diffrn_reflns_limit_h_min -26
_diffrn_reflns_limit_k_max 8
_diffrn_reflns_limit_k_min 0
_diffrn_reflns_limit_l_max 21
_diffrn_reflns_limit_l_min 0
_diffrn_reflns_number 2501
_diffrn_reflns_theta_max 25.0
_diffrn_standards_decay_% 0.4
_diffrn_standards_interval_time 167
_diffrn_standards_number 1
_exptl_absorpt_coefficient_mu 1.74
_exptl_absorpt_correction_T_max .706
_exptl_absorpt_correction_T_min .444
_exptl_absorpt_correction_type psi-scan
_exptl_absorpt_process_details 'MolEN (Fair, 1990)'
_exptl_crystal_colour green
_exptl_crystal_density_diffrn 1.756
_exptl_crystal_density_method 'not measured'
_exptl_crystal_description prism
_exptl_crystal_size_max 0.50
_exptl_crystal_size_mid 0.40
_exptl_crystal_size_min 0.20
_refine_diff_density_max 0.60
_refine_diff_density_min -0.26
_refine_ls_extinction_method none
_refine_ls_goodness_of_fit_ref 1.87
_refine_ls_hydrogen_treatment noref
_refine_ls_number_parameters 190
_refine_ls_number_reflns 1960
_refine_ls_R_factor_gt 0.034
_refine_ls_shift/su_max 0.00
_refine_ls_structure_factor_coef F
_refine_ls_weighting_details 'w = 1/[\s^2^(F)+0.0006F^2^]'
_refine_ls_weighting_scheme calc
_refine_ls_wR_factor_ref 0.051
_reflns_number_gt 1960
_reflns_number_total 2341
_reflns_threshold_expression I>3\s(I)
_cod_data_source_file qb0139.cif
_cod_data_source_block I
_cod_depositor_comments
;
The following automatic conversions were performed:

'_exptl_absorpt_correction_type' value 'psi scan' changed to
'psi-scan' according to
/home/saulius/struct/CIF-dictionaries/cif_core.dic dictionary named
'cif_core.dic' version 2.4.1 from 2010-06-29.

Automatic conversion script
Id: cif_fix_values 1715 2011-07-08 13:25:40Z adriana 

The following automatic conversions were performed:

'_refine_ls_weighting_scheme' value 'calc w =
1/[\s^2^(F)+0.0006F^2^]' was changed to 'calc'. New tag
'_refine_ls_weighting_details' was created. The value of the new tag
was set to 'w = 1/[\s^2^(F)+0.0006F^2^]'.

Automatic conversion script
Id: cif_fix_values 3143 2015-03-26 13:38:13Z robertas 
;
_cod_original_sg_symbol_H-M 'C 2/c'
_cod_database_code 2009330
_cod_database_fobs_code 2009330

loop_
_symmetry_equiv_pos_as_xyz
x,y,z
-x,-y,-z
-x,y,-z+1/2
x,-y,z+1/2
x+1/2,y+1/2,z
-x+1/2,-y+1/2,-z
-x+1/2,y+1/2,-z+1/2
x+1/2,-y+1/2,z+1/2

loop_
_atom_site_aniso_label
_atom_site_aniso_U_11
_atom_site_aniso_U_22
_atom_site_aniso_U_33
_atom_site_aniso_U_12
_atom_site_aniso_U_13
_atom_site_aniso_U_23
Cu .0430(10) .0700(10) .0320(10) -.0070(10) .0180(10) -.0060(10)
N1 .0350(10) .0530(10) .0320(10) .0020(10) .0150(10) .0010(10)
N2 .0360(10) .0490(10) .0380(10) .0020(10) .0170(10) -.0010(10)
N3 .056(2) .093(2) .053(2) -.0030(10) .0270(10) .0050(10)
N4 .059(2) .077(2) .0540(10) .0020(10) .0280(10) -.0060(10)
O1 .0660(10) .095(2) .0550(10) -.0020(10) .0390(10) -.0110(10)
O2 .0600(10) .092(2) .0600(10) .0000(10) .0270(10) -.0020(10)
O3 .0620(10) .085(2) .0690(10) .0000(10) .0230(10) .0010(10)
O4 .085(2) .091(2) .082(2) -.0040(10) .040(2) -.0090(10)
C1 .0390(10) .064(2) .0460(10) -.0020(10) .0200(10) .0030(10)
C2 .0470(10) .087(2) .054(2) -.0030(10) .0290(10) .005(2)
C3 .062(2) .089(2) .050(2) .001(2) .0380(10) .005(2)
C4 .055(2) .061(2) .0370(10) .0050(10) .0250(10) .0010(10)
C5 .070(2) .091(2) .0330(10) -.005(2) .0250(10) -.0050(10)
C6 .062(2) .074(2) .0330(10) -.004(2) .0130(10) -.0060(10)
C7 .0450(10) .0420(10) .0400(10) .0030(10) .0140(10) -.0020(10)
C8 .0400(10) .050(2) .054(2) .0000(10) .0110(10) -.0020(10)
C9 .0380(10) .059(2) .067(2) -.0020(10) .0240(10) .0010(10)
C10 .0440(10) .063(2) .054(2) .0020(10) .0280(10) .0030(10)
C11 .0400(10) .0380(10) .0360(10) .0060(10) .0170(10) .0000(10)
C12 .0410(10) .0420(10) .0340(10) .0040(10) .0180(10) .0000(10)

loop_
_atom_site_label
_atom_site_fract_x
_atom_site_fract_y
_atom_site_fract_z
_atom_site_U_iso_or_equiv
Cu .37340(10) .15530(10) .30260(10) .0490(10)
N1 .34800(10) .1173(3) .39050(10) .0410(10)
N2 .46780(10) .2226(3) .41010(10) .0420(10)
N3 .3982(2) .3409(5) .1986(2) .0690(10)
N4 .26510(10) -.0199(4) .1773(2) .0650(10)
O1 .40730(10) .1785(4) .2222(2) .0690(10)
O2 .27040(10) .1371(4) .1980(2) .0740(10)
O3 .37560(10) .4377(4) .2312(2) .0790(10)
O4 .3152(2) -.1142(4) .2214(2) .089(2)
C1 .28710(10) .0600(4) .3785(2) .0510(10)
C2 .27760(10) .0438(5) .4472(2) .0610(10)
C3 .3304(2) .0894(5) .5294(2) .063(2)
C4 .3953(2) .1498(4) .5447(2) .0510(10)
C5 .4554(2) .1975(5) .6282(2) .0660(10)
C6 .5165(2) .2507(5) .6384(2) .0620(10)
C7 .52420(10) .2631(4) .5656(2) .0470(10)
C8 .58640(10) .3189(4) .5709(2) .0550(10)
C9 .5873(2) .3241(4) .4972(2) .0570(10)
C10 .52750(10) .2753(4) .4172(2) .0530(10)
C11 .46640(10) .2179(3) .4832(2) .0400(10)
C12 .40150(10) .1601(3) .4726(2) .0400(10)
H(1) .2490 .0280 .3208 .080
H(2) .2330 .0012 .4361 .080
H(3) .3241 .0793 .5771 .080
H(5) .4522 .1893 .6784 .080
H(6) .5559 .2831 .6952 .080
H(8) .6276 .3526 .6259 .080
H(9) .6298 .3620 .5009 .080
H(10) .5286 .2808 .3654 .080

loop_
_geom_angle_atom_site_label_1
_geom_angle_atom_site_label_2
_geom_angle_atom_site_label_3
_geom_angle
_geom_angle_publ_flag
N1 Cu N2 81.910(10) yes
N1 Cu O1 174.30(10) yes
N2 Cu O1 94.30(10) yes
N1 Cu O2 94.10(10) yes
N2 Cu O2 168.10(10) yes
O1 Cu O2 90.40(10) yes
N1 Cu O3 129.80(10) yes
N2 Cu O3 89.80(10) yes
O1 Cu O3 54.10(10) yes
O2 Cu O3 84.20(10) yes
N1 Cu O4 94.90(10) yes
N2 Cu O4 137.50(10) yes
O1 Cu O4 85.00(10) yes
O2 Cu O4 53.80(10) yes
O3 Cu O4 122.00(10) yes
Cu N1 C1 129.0(2) no
Cu N1 C12 112.9(2) no
C1 N1 C12 118.2(3) no
Cu N2 C10 129.5(2) no
Cu N2 C11 112.3(2) no
C10 N2 C11 118.2(2) no
O1 N3 O3 115.4(4) yes
O2 N4 O4 116.8(2) yes
Cu O1 N3 106.2(3) no
Cu O2 N4 103.0(2) no
Cu O3 N3 84.2(2) no
Cu O4 N4 86.3(2) no
N1 C1 C2 121.8(2) no
C1 C2 C3 120.5(3) no
C2 C3 C4 119.4(4) no
C3 C4 C5 124.8(4) no
C3 C4 C12 116.9(2) no
C5 C4 C12 118.3(3) no
C4 C5 C6 121.6(4) no
C5 C6 C7 121.2(2) no
C6 C7 C8 124.7(2) no
C6 C7 C11 118.6(3) no
C8 C7 C11 116.8(3) no
C7 C8 C9 119.3(2) no
C8 C9 C10 120.5(3) no
N2 C10 C9 121.6(3) no
N2 C11 C7 123.7(3) no
N2 C11 C12 116.3(2) no
C7 C11 C12 120.0(3) no
N1 C12 C4 123.2(3) no
N1 C12 C11 116.5(3) no
C4 C12 C11 120.3(2) no

loop_
_geom_bond_atom_site_label_1
_geom_bond_atom_site_label_2
_geom_bond_distance
_geom_bond_publ_flag
Cu N1 1.995(3) yes
Cu N2 2.021(2) yes
Cu O1 1.999(3) yes
Cu O2 2.056(2) yes
Cu O3 2.470(3) yes
Cu O4 2.396(3) yes
N1 C1 1.331(4) no
N1 C12 1.356(3) no
N2 C10 1.333(4) no
N2 C11 1.354(4) no
N3 O1 1.250(4) yes
N3 O3 1.204(5) yes
N4 O2 1.202(4) yes
N4 O4 1.190(4) yes
C1 C2 1.389(5) no
C2 C3 1.358(4) no
C3 C4 1.400(5) no
C4 C5 1.428(3) no
C4 C12 1.401(5) no
C5 C6 1.342(6) no
C6 C7 1.434(5) no
C7 C8 1.409(5) no
C7 C11 1.395(3) no
C8 C9 1.360(6) no
C9 C10 1.394(3) no
C11 C12 1.429(4) no
